data_2207694
loop_
_publ_author_name
'Wei Zhou'
'Xue-Feng Liu'
'Wei-Xiao Hu'
'Chun-Nian Xia'

_publ_section_title
;
 10-(3-Methoxybenzylidene)anthrone
;
_journal_coeditor_code WN6399
_journal_issue 12
_journal_name_full 'Acta Crystallographica Section E'
_journal_page_first o4263
_journal_page_last o4265
_journal_paper_doi 10.1107/S1600536805038195
_journal_volume 61
_journal_year 2005
_chemical_formula_iupac 'C22 H16 O2'
_chemical_formula_moiety 'C22 H16 O2'
_chemical_formula_sum 'C22 H16 O2'
_chemical_formula_weight 312.35
_chemical_name_systematic
;
10-(3-Methoxybenzylidene)anthrone
;
_space_group_IT_number 33
_symmetry_cell_setting orthorhombic
_symmetry_space_group_name_Hall 'P 2c -2n'
_symmetry_space_group_name_H-M 'P n a 21'
_atom_sites_solution_hydrogens geom
_atom_sites_solution_primary direct
_atom_sites_solution_secondary difmap
_audit_creation_method SHELXL-97
_cell_angle_alpha 90.00
_cell_angle_beta 90.00
_cell_angle_gamma 90.00
_cell_formula_units_Z 4
_cell_length_a 7.165(2)
_cell_length_b 16.345(2)
_cell_length_c 13.963(3)
_cell_measurement_reflns_used 25
_cell_measurement_temperature 295(2)
_cell_measurement_theta_max 10.75
_cell_measurement_theta_min 10.49
_cell_volume 1635.2(6)
_computing_cell_refinement 'CAD-4 EXPRESS'
_computing_data_collection 'CAD-4 EXPRESS (Enraf--Nonius, 1994)'
_computing_data_reduction 'XCAD4 (McArdle, 2000)'
_computing_molecular_graphics 'ORTEP-3 for Windows (Farrugia, 1997)'
_computing_publication_material SHELXL97
_computing_structure_refinement 'SHELXL97 (Sheldrick, 1997)'
_computing_structure_solution 'SHELXS97 (Sheldrick, 1997)'
_diffrn_ambient_temperature 295(2)
_diffrn_measured_fraction_theta_full 0.998
_diffrn_measured_fraction_theta_max 0.998
_diffrn_measurement_device_type 'Enraf--Nonius CAD-4'
_diffrn_measurement_method \w/2\q
_diffrn_radiation_monochromator graphite
_diffrn_radiation_source 'fine-focus sealed tube'
_diffrn_radiation_type MoK\a
_diffrn_radiation_wavelength 0.71073
_diffrn_reflns_av_R_equivalents 0.0226
_diffrn_reflns_av_sigmaI/netI 0.0477
_diffrn_reflns_limit_h_max 8
_diffrn_reflns_limit_h_min 0
_diffrn_reflns_limit_k_max 1
_diffrn_reflns_limit_k_min -19
_diffrn_reflns_limit_l_max 16
_diffrn_reflns_limit_l_min 0
_diffrn_reflns_number 1647
_diffrn_reflns_theta_full 25.16
_diffrn_reflns_theta_max 25.16
_diffrn_reflns_theta_min 1.92
_diffrn_standards_decay_% 0
_diffrn_standards_interval_time 60
_diffrn_standards_number 3
_exptl_absorpt_coefficient_mu 0.080
_exptl_absorpt_correction_T_max 0.9673
_exptl_absorpt_correction_T_min 0.9626
_exptl_absorpt_correction_type psi-scan
_exptl_absorpt_process_details '(North <i>et al.</i>,  1968)'
_exptl_crystal_colour yellow
_exptl_crystal_density_diffrn 1.269
_exptl_crystal_density_method 'not measured'
_exptl_crystal_description block
_exptl_crystal_F_000 656
_exptl_crystal_size_max 0.40
_exptl_crystal_size_mid 0.30
_exptl_crystal_size_min 0.30
_refine_diff_density_max 0.199
_refine_diff_density_min -0.208
_refine_ls_extinction_method none
_refine_ls_goodness_of_fit_ref 1.051
_refine_ls_hydrogen_treatment constr
_refine_ls_matrix_type full
_refine_ls_number_parameters 218
_refine_ls_number_reflns 1532
_refine_ls_number_restraints 1
_refine_ls_restrained_S_all 1.051
_refine_ls_R_factor_all 0.1304
_refine_ls_R_factor_gt 0.0534
_refine_ls_shift/su_max 0.000
_refine_ls_shift/su_mean 0.000
_refine_ls_structure_factor_coef Fsqd
_refine_ls_weighting_details 'w = 1/[\s^2^(Fo^2^)+(0.1119P)^2^+0.1776P] where P = (Fo^2^+2Fc^2^)/3'
_refine_ls_weighting_scheme calc
_refine_ls_wR_factor_gt 0.1464
_refine_ls_wR_factor_ref 0.1841
_reflns_number_gt 818
_reflns_number_total 1532
_reflns_threshold_expression I>2\s(I)
_cod_data_source_file wn6399.cif
_cod_data_source_block I
_cod_database_code 2207694
_cod_database_fobs_code 2207694

loop_
_symmetry_equiv_pos_as_xyz
'x, y, z'
'-x, -y, z+1/2'
'x+1/2, -y+1/2, z'
'-x+1/2, y+1/2, z+1/2'

loop_
_atom_site_label
_atom_site_fract_x
_atom_site_fract_y
_atom_site_fract_z
_atom_site_U_iso_or_equiv
_atom_site_adp_type
_atom_site_calc_flag
_atom_site_refinement_flags
_atom_site_occupancy
_atom_site_type_symbol
O1 0.2024(7) 0.5993(3) 0.8681(3) 0.0791(14) Uani d . 1 O
O2 0.3646(6) 0.7201(4) 1.5608(3) 0.0939(17) Uani d . 1 O
C1 0.1785(9) 0.7696(5) 0.8860(5) 0.0678(17) Uani d . 1 C
H1 0.1823 0.7478 0.8245 0.081 Uiso calc R 1 H
C2 0.1741(10) 0.8520(5) 0.8974(6) 0.0730(19) Uani d . 1 C
H2 0.1752 0.8863 0.8442 0.088 Uiso calc R 1 H
C3 0.1681(9) 0.8843(4) 0.9883(6) 0.0711(19) Uani d . 1 C
H3 0.1626 0.9407 0.9970 0.085 Uiso calc R 1 H
C4 0.1702(8) 0.8329(4) 1.0666(4) 0.0562(15) Uani d . 1 C
H4 0.1672 0.8557 1.1276 0.067 Uiso calc R 1 H
C5 0.1919(7) 0.6926(4) 1.1399(4) 0.0492(14) Uani d . 1 C
C6 0.0633(9) 0.5590(5) 1.1978(5) 0.0694(18) Uani d . 1 C
H6 0.0550 0.5799 1.2596 0.083 Uiso calc R 1 H
C7 0.0075(11) 0.4803(5) 1.1796(6) 0.087(2) Uani d . 1 C
H7 -0.0369 0.4482 1.2297 0.105 Uiso calc R 1 H
C8 0.0158(12) 0.4477(4) 1.0882(7) 0.091(3) Uani d . 1 C
H8 -0.0187 0.3937 1.0770 0.109 Uiso calc R 1 H
C9 0.0755(9) 0.4962(4) 1.0150(5) 0.0686(18) Uani d . 1 C
H9 0.0795 0.4751 0.9531 0.082 Uiso calc R 1 H
C10 0.1755(8) 0.6295(4) 0.9482(4) 0.0597(17) Uani d . 1 C
C11 0.1766(6) 0.7494(4) 1.0575(4) 0.0496(14) Uani d . 1 C
C12 0.1326(7) 0.6080(4) 1.1241(4) 0.0541(15) Uani d . 1 C
C13 0.1292(8) 0.5750(4) 1.0307(4) 0.0551(15) Uani d . 1 C
C14 0.1773(7) 0.7169(4) 0.9641(4) 0.0511(14) Uani d . 1 C
C15 0.2700(8) 0.7207(4) 1.2218(4) 0.0541(15) Uani d . 1 C
H15 0.2828 0.7773 1.2244 0.065 Uiso calc R 1 H
C16 0.3382(8) 0.6778(4) 1.3074(4) 0.0528(14) Uani d . 1 C
C17 0.3196(9) 0.7137(4) 1.3965(4) 0.0622(15) Uani d . 1 C
H17 0.2548 0.7628 1.4020 0.075 Uiso calc R 1 H
C18 0.3954(9) 0.6782(4) 1.4779(4) 0.0658(17) Uani d . 1 C
C19 0.4886(11) 0.6072(4) 1.4700(5) 0.0703(19) Uani d . 1 C
H19 0.5374 0.5828 1.5247 0.084 Uiso calc R 1 H
C20 0.5132(9) 0.5699(4) 1.3827(5) 0.0682(18) Uani d . 1 C
H20 0.5819 0.5217 1.3783 0.082 Uiso calc R 1 H
C21 0.4353(8) 0.6042(4) 1.3012(5) 0.0609(16) Uani d . 1 C
H21 0.4479 0.5781 1.2424 0.073 Uiso calc R 1 H
C22 0.4499(14) 0.6891(6) 1.6460(5) 0.120(3) Uani d . 1 C
H22A 0.3919 0.6383 1.6635 0.180 Uiso calc R 1 H
H22B 0.4345 0.7279 1.6970 0.180 Uiso calc R 1 H
H22C 0.5805 0.6802 1.6347 0.180 Uiso calc R 1 H

loop_
_atom_site_aniso_label
_atom_site_aniso_U_11
_atom_site_aniso_U_22
_atom_site_aniso_U_33
_atom_site_aniso_U_12
_atom_site_aniso_U_13
_atom_site_aniso_U_23
O1 0.089(3) 0.095(3) 0.053(3) 0.006(3) -0.006(2) -0.015(3)
O2 0.087(3) 0.149(5) 0.045(3) 0.016(3) -0.007(3) -0.016(3)
C1 0.059(4) 0.087(5) 0.058(4) 0.006(4) 0.002(3) 0.014(4)
C2 0.060(4) 0.097(6) 0.062(4) 0.004(4) 0.000(3) 0.030(4)
C3 0.060(4) 0.069(4) 0.085(5) 0.002(3) -0.004(3) 0.022(4)
C4 0.051(3) 0.062(4) 0.055(4) 0.004(3) 0.000(3) 0.004(3)
C5 0.043(3) 0.062(4) 0.043(3) 0.002(3) 0.006(3) 0.005(3)
C6 0.063(4) 0.081(5) 0.065(4) -0.015(4) -0.002(4) 0.014(4)
C7 0.073(5) 0.095(6) 0.094(6) -0.016(4) 0.009(4) 0.030(5)
C8 0.090(6) 0.066(5) 0.116(8) -0.021(4) -0.007(5) 0.000(5)
C9 0.063(4) 0.069(4) 0.074(4) -0.002(3) 0.002(3) -0.007(4)
C10 0.040(3) 0.086(5) 0.053(4) -0.001(3) -0.008(3) -0.004(4)
C11 0.028(2) 0.063(4) 0.058(3) 0.003(2) 0.000(3) 0.006(3)
C12 0.043(3) 0.065(4) 0.054(4) -0.001(3) 0.002(3) 0.006(3)
C13 0.044(3) 0.058(4) 0.063(4) 0.001(3) 0.000(3) -0.003(3)
C14 0.038(3) 0.068(4) 0.047(3) 0.004(3) -0.001(3) 0.004(3)
C15 0.047(3) 0.068(4) 0.047(3) 0.005(3) 0.002(3) 0.002(3)
C16 0.060(3) 0.058(4) 0.040(3) -0.001(3) -0.005(3) 0.002(3)
C17 0.062(4) 0.076(4) 0.049(3) 0.011(3) -0.003(3) -0.004(3)
C18 0.061(3) 0.089(5) 0.048(4) -0.006(3) -0.002(3) -0.003(4)
C19 0.078(4) 0.082(5) 0.051(4) -0.011(4) -0.010(3) 0.024(4)
C20 0.071(4) 0.063(4) 0.071(4) 0.003(3) -0.004(3) 0.013(4)
C21 0.064(4) 0.067(4) 0.052(3) 0.001(3) 0.000(3) -0.002(3)
C22 0.097(6) 0.216(11) 0.046(4) -0.007(7) -0.009(5) -0.005(6)

loop_
_atom_type_symbol
_atom_type_description
_atom_type_scat_dispersion_real
_atom_type_scat_dispersion_imag
_atom_type_scat_source
C C 0.0033 0.0000 'International Tables Vol C Tables 4.2.6.8 and 6.1.1.4'
H H 0.0000 0.0000 'International Tables Vol C Tables 4.2.6.8 and 6.1.1.4'
O O 0.0106 0.0000 'International Tables Vol C Tables 4.2.6.8 and 6.1.1.4'

loop_
_geom_angle_atom_site_label_1
_geom_angle_atom_site_label_2
_geom_angle_atom_site_label_3
_geom_angle
_geom_angle_publ_flag
C18 O2 C22 117.3(6) ?
C2 C1 C14 121.5(7) ?
C2 C1 H1 119.2 ?
C14 C1 H1 119.2 ?
C1 C2 C3 119.3(6) ?
C1 C2 H2 120.3 ?
C3 C2 H2 120.3 ?
C2 C3 C4 119.9(7) ?
C2 C3 H3 120.1 ?
C4 C3 H3 120.1 ?
C11 C4 C3 122.2(6) ?
C11 C4 H4 118.9 ?
C3 C4 H4 118.9 ?
C15 C5 C12 124.6(5) yes
C15 C5 C11 118.3(5) yes
C12 C5 C11 117.0(5) ?
C7 C6 C12 120.4(7) ?
C7 C6 H6 119.8 ?
C12 C6 H6 119.8 ?
C6 C7 C8 121.3(7) ?
C6 C7 H7 119.4 ?
C8 C7 H7 119.4 ?
C9 C8 C7 118.7(7) ?
C9 C8 H8 120.6 ?
C7 C8 H8 120.6 ?
C13 C9 C8 121.2(7) ?
C13 C9 H9 119.4 ?
C8 C9 H9 119.4 ?
O1 C10 C14 122.1(6) ?
O1 C10 C13 119.6(6) ?
C14 C10 C13 118.3(5) ?
C4 C11 C14 117.4(6) ?
C4 C11 C5 123.7(6) ?
C14 C11 C5 118.8(5) ?
C6 C12 C13 117.1(6) ?
C6 C12 C5 122.3(6) ?
C13 C12 C5 120.4(5) ?
C9 C13 C12 121.0(6) ?
C9 C13 C10 120.2(6) ?
C12 C13 C10 118.7(5) ?
C1 C14 C11 119.6(6) ?
C1 C14 C10 119.5(6) ?
C11 C14 C10 120.9(5) ?
C5 C15 C16 131.5(6) yes
C5 C15 H15 114.2 ?
C16 C15 H15 114.2 ?
C17 C16 C21 118.1(5) ?
C17 C16 C15 119.9(5) yes
C21 C16 C15 121.9(5) yes
C16 C17 C18 121.5(6) ?
C16 C17 H17 119.2 ?
C18 C17 H17 119.2 ?
C19 C18 O2 125.7(6) ?
C19 C18 C17 119.3(6) ?
O2 C18 C17 115.0(6) ?
C18 C19 C20 121.3(6) ?
C18 C19 H19 119.4 ?
C20 C19 H19 119.4 ?
C19 C20 C21 119.8(6) ?
C19 C20 H20 120.1 ?
C21 C20 H20 120.1 ?
C20 C21 C16 120.0(6) ?
C20 C21 H21 120.0 ?
C16 C21 H21 120.0 ?
O2 C22 H22A 109.5 ?
O2 C22 H22B 109.5 ?
H22A C22 H22B 109.5 ?
O2 C22 H22C 109.5 ?
H22A C22 H22C 109.5 ?
H22B C22 H22C 109.5 ?

loop_
_geom_bond_atom_site_label_1
_geom_bond_atom_site_label_2
_geom_bond_distance
_geom_bond_publ_flag
O1 C10 1.238(7) yes
O2 C18 1.363(8) ?
O2 C22 1.430(9) ?
C1 C2 1.357(10) ?
C1 C14 1.389(8) ?
C1 H1 0.9300 ?
C2 C3 1.376(11) ?
C2 H2 0.9300 ?
C3 C4 1.378(9) ?
C3 H3 0.9300 ?
C4 C11 1.372(8) ?
C4 H4 0.9300 ?
C5 C15 1.354(8) yes
C5 C12 1.462(8) yes
C5 C11 1.483(8) yes
C6 C7 1.371(11) ?
C6 C12 1.395(9) ?
C6 H6 0.9300 ?
C7 C8 1.385(11) ?
C7 H7 0.9300 ?
C8 C9 1.363(11) ?
C8 H8 0.9300 ?
C9 C13 1.362(9) ?
C9 H9 0.9300 ?
C10 C14 1.447(9) yes
C10 C13 1.492(8) yes
C11 C14 1.409(8) yes
C12 C13 1.412(9) yes
C15 C16 1.468(8) ?
C15 H15 0.9300 ?
C16 C17 1.382(8) ?
C16 C21 1.393(8) ?
C17 C18 1.387(9) ?
C17 H17 0.9300 ?
C18 C19 1.344(9) ?
C19 C20 1.375(10) ?
C19 H19 0.9300 ?
C20 C21 1.386(9) ?
C20 H20 0.9300 ?
C21 H21 0.9300 ?
C22 H22A 0.9599 ?
C22 H22B 0.9599 ?
C22 H22C 0.9599 ?

loop_
_geom_hbond_atom_site_label_D
_geom_hbond_atom_site_label_H
_geom_hbond_atom_site_label_A
_geom_hbond_site_symmetry_A
_geom_hbond_distance_DH
_geom_hbond_distance_HA
_geom_hbond_distance_DA
_geom_hbond_angle_DHA
C7 H7 O1 2_565 0.93 2.40 3.298(10) 163
C20 H20 O1 2_665 0.93 2.51 3.441(8) 174

loop_
_geom_torsion_atom_site_label_1
_geom_torsion_atom_site_label_2
_geom_torsion_atom_site_label_3
_geom_torsion_atom_site_label_4
_geom_torsion
_geom_torsion_publ_flag
C14 C1 C2 C3 -0.1(10) ?
C1 C2 C3 C4 1.3(10) ?
C2 C3 C4 C11 -0.6(9) ?
C12 C6 C7 C8 -0.8(11) ?
C6 C7 C8 C9 -2.1(13) ?
C7 C8 C9 C13 1.1(12) ?
C3 C4 C11 C14 -1.2(8) ?
C3 C4 C11 C5 175.7(5) ?
C15 C5 C11 C4 -25.0(7) ?
C12 C5 C11 C4 159.1(5) ?
C15 C5 C11 C14 151.9(5) ?
C12 C5 C11 C14 -24.0(7) ?
C7 C6 C12 C13 4.4(9) ?
C7 C6 C12 C5 179.3(6) ?
C15 C5 C12 C6 32.7(8) ?
C11 C5 C12 C6 -151.7(5) ?
C15 C5 C12 C13 -152.6(6) ?
C11 C5 C12 C13 23.0(8) yes
C8 C9 C13 C12 2.8(10) ?
C8 C9 C13 C10 -173.8(7) ?
C6 C12 C13 C9 -5.4(9) ?
C5 C12 C13 C9 179.6(5) ?
C6 C12 C13 C10 171.2(5) ?
C5 C12 C13 C10 -3.8(8) yes
O1 C10 C13 C9 -14.8(8) ?
C14 C10 C13 C9 161.8(5) ?
O1 C10 C13 C12 168.6(6) ?
C14 C10 C13 C12 -14.8(8) yes
C2 C1 C14 C11 -1.7(9) ?
C2 C1 C14 C10 177.9(6) ?
C4 C11 C14 C1 2.3(8) ?
C5 C11 C14 C1 -174.8(5) ?
C4 C11 C14 C10 -177.2(5) ?
C5 C11 C14 C10 5.7(7) yes
O1 C10 C14 C1 10.8(9) ?
C13 C10 C14 C1 -165.8(5) ?
O1 C10 C14 C11 -169.7(6) ?
C13 C10 C14 C11 13.8(7) ?
C12 C5 C15 C16 9.2(10) yes
C11 C5 C15 C16 -166.3(5) ?
C5 C15 C16 C17 -145.5(6) ?
C5 C15 C16 C21 39.7(9) yes
C21 C16 C17 C18 0.2(9) ?
C15 C16 C17 C18 -174.8(6) ?
C22 O2 C18 C19 4.8(11) ?
C22 O2 C18 C17 -176.0(7) ?
C16 C17 C18 C19 -0.2(10) ?
C16 C17 C18 O2 -179.4(6) ?
O2 C18 C19 C20 -179.6(6) ?
C17 C18 C19 C20 1.2(10) ?
C18 C19 C20 C21 -2.3(10) ?
C19 C20 C21 C16 2.3(9) ?
C17 C16 C21 C20 -1.3(9) ?
C15 C16 C21 C20 173.6(6) ?

loop_
_cod_related_entry_id
_cod_related_entry_database
_cod_related_entry_code
1 ChemSpider 3306792
